data_7134347
loop_
_publ_author_name
'Yang, Lin'
'Li, Yani'
'Liu, Xia'
'Li, Bohan'
'Xu, Yan'

_publ_section_title
;
 Halogen and solvent effects induced structural transformation and
 isostructural luminescence regulation in copper-based hybrid halides
;
_journal_issue 36
_journal_name_full 'Chemical Communications'
_journal_page_first 6619
_journal_page_last 6622
_journal_paper_doi 10.1039/D5CC00749F
_journal_volume 61
_journal_year 2025
_chemical_formula_moiety 'Br3 Cu, 2(C21 H22 P), H2 O'
_chemical_formula_sum 'C42 H46 Br3 Cu O P2'
_chemical_formula_weight 932.00
_space_group_crystal_system monoclinic
_space_group_IT_number 9
_space_group_name_Hall 'C -2yc'
_space_group_name_H-M_alt 'C 1 c 1'
_atom_sites_solution_hydrogens mixed
_atom_sites_solution_primary dual
_audit_creation_date 2025-02-28
_audit_creation_method
;
Olex2 1.3-alpha
(compiled 2020.11.12 svn.r5f609507 for OlexSys, GUI svn.r6408)
;
_audit_update_record
;
2025-03-05 deposited with the CCDC.	2025-03-24 downloaded from the CCDC.
;
_cell_angle_alpha 90
_cell_angle_beta 105.108(3)
_cell_angle_gamma 90
_cell_formula_units_Z 4
_cell_length_a 10.1684(3)
_cell_length_b 23.2010(6)
_cell_length_c 17.4735(5)
_cell_measurement_reflns_used 14299
_cell_measurement_temperature 293(2)
_cell_measurement_theta_max 25.127
_cell_measurement_theta_min 1.628
_cell_volume 3979.8(2)
_computing_cell_refinement 'CrysAlisPro 1.171.42.73a (Rigaku OD, 2022)'
_computing_data_collection 'CrysAlisPro 1.171.42.73a (Rigaku OD, 2022)'
_computing_data_reduction 'CrysAlisPro 1.171.42.73a (Rigaku OD, 2022)'
_computing_molecular_graphics 'Olex2 1.3-alpha (Dolomanov et al., 2009)'
_computing_publication_material 'Olex2 1.3-alpha (Dolomanov et al., 2009)'
_computing_structure_refinement 'SHELXL 2018/3 (Sheldrick, 2015)'
_computing_structure_solution 'SHELXT 2018/2 (Sheldrick, 2018)'
_diffrn_ambient_temperature 293(2)
_diffrn_detector 'Image Plate'
_diffrn_detector_area_resol_mean 7.9
_diffrn_detector_type HyPix
_diffrn_measured_fraction_theta_full 1.000
_diffrn_measured_fraction_theta_max 1.000
_diffrn_measurement_device 'four-circle diffractometer'
_diffrn_measurement_device_type 'XtaLAB Synergy R, DW system, HyPix'
_diffrn_measurement_method '\w scans'
_diffrn_radiation_collimation 'focusing mirrors'
_diffrn_radiation_detector HyPix
_diffrn_radiation_monochromator graphite
_diffrn_radiation_probe x-ray
_diffrn_radiation_type 'Mo K\a'
_diffrn_radiation_wavelength 0.71073
_diffrn_radiation_xray_symbol K-L~3~
_diffrn_reflns_av_R_equivalents 0.0662
_diffrn_reflns_av_unetI/netI 0.0538
_diffrn_reflns_Laue_measured_fraction_full 1.000
_diffrn_reflns_Laue_measured_fraction_max 1.000
_diffrn_reflns_limit_h_max 12
_diffrn_reflns_limit_h_min -12
_diffrn_reflns_limit_k_max 27
_diffrn_reflns_limit_k_min -27
_diffrn_reflns_limit_l_max 20
_diffrn_reflns_limit_l_min -20
_diffrn_reflns_number 18194
_diffrn_reflns_point_group_measured_fraction_full 0.912
_diffrn_reflns_point_group_measured_fraction_max 0.912
_diffrn_reflns_theta_full 25.025
_diffrn_reflns_theta_max 25.025
_diffrn_reflns_theta_min 2.131
_diffrn_source 'sealed X-ray tube'
_diffrn_source_target Mo
_diffrn_source_type 'Incoatec I\ms'
_exptl_absorpt_coefficient_mu 3.673
_exptl_absorpt_correction_T_max 0.87
_exptl_absorpt_correction_T_min 0.86
_exptl_absorpt_process_details
;
SADABS-2016/2 (Krause et al., 2015) was used for absorption correction.
;
_exptl_crystal_colour green
_exptl_crystal_colour_primary green
_exptl_crystal_density_diffrn 1.555
_exptl_crystal_density_method 'not measured'
_exptl_crystal_description block
_exptl_crystal_F_000 1880
_exptl_crystal_size_max 0.24
_exptl_crystal_size_mid 0.22
_exptl_crystal_size_min 0.22
_refine_diff_density_max 1.591
_refine_diff_density_min -1.007
_refine_diff_density_rms 0.116
_refine_ls_abs_structure_details
;
 Flack x determined using 2528 quotients [(I+)-(I-)]/[(I+)+(I-)]
 (Parsons, Flack and Wagner, Acta Cryst. B69 (2013) 249-259).
;
_refine_ls_abs_structure_Flack 0.010(8)
_refine_ls_extinction_method none
_refine_ls_goodness_of_fit_ref 1.112
_refine_ls_hydrogen_treatment mixed
_refine_ls_matrix_type full
_refine_ls_number_parameters 448
_refine_ls_number_reflns 6397
_refine_ls_number_restraints 29
_refine_ls_restrained_S_all 1.172
_refine_ls_R_factor_all 0.0472
_refine_ls_R_factor_gt 0.0450
_refine_ls_shift/su_max 0.000
_refine_ls_shift/su_mean 0.000
_refine_ls_structure_factor_coef Fsqd
_refine_ls_weighting_details 'w=1/[\s^2^(Fo^2^)+(0.0820P)^2^] where P=(Fo^2^+2Fc^2^)/3'
_refine_ls_weighting_scheme calc
_refine_ls_wR_factor_gt 0.1199
_refine_ls_wR_factor_ref 0.1208
_reflns_Friedel_coverage 0.821
_reflns_Friedel_fraction_full 0.824
_reflns_Friedel_fraction_max 0.824
_reflns_number_gt 6063
_reflns_number_total 6397
_reflns_threshold_expression 'I > 2\s(I)'
_cod_data_source_file d5cc00749f2.cif
_cod_data_source_block 1
_cod_depositor_comments 'Adding full bibliography for 7134347--7134352.cif.'
_cod_database_code 7134347
_shelx_shelxl_version_number 2018/3
_shelx_space_group_comment
;
The symmetry employed for this shelxl refinement is uniquely defined
by the following loop, which should always be used as a source of
symmetry information in preference to the above space-group names.
They are only intended as comments.
;
_shelx_estimated_absorpt_t_max 0.499
_shelx_estimated_absorpt_t_min 0.473
_olex2_refinement_description
;
1. Fixed Uiso
 At 1.2 times of:
  All C(H) groups
 At 1.5 times of:
  All C(H,H,H) groups
2. Restrained distances
 O1W-H1Wb = H1Wb-H1Wa
 0.85 with sigma of 0.02
 O1W-H1Wa
 1.388 with sigma of 0.04
3. Uiso/Uaniso restraints and constraints
C00D \\sim C00L \\sim C00B: within 2A with sigma of 0.002 and sigma for
terminal atoms of 0.001 within 2A
C00V \\sim C00Y \\sim C00Q: within 2A with sigma of 0.002 and sigma for
terminal atoms of 0.001 within 2A
4.a Riding coordinates:
 O1W(H1Wa,H1Wb)
4.b Ternary CH refined with riding coordinates:
 C00H(H00t), C00O(H00O)
4.c Aromatic/amide H refined with riding coordinates:
 C007(H007), C00C(H00h), C00D(H00D), C00F(H00r), C00I(H00I), C00K(H00K),
 C00L(H00L), C00M(H00M), C00N(H00v), C00P(H00z), C00Q(H00Q), C00S(H00S),
 C00U(H00U), C00W(H00W), C00X(H00X), C00Y(H00Y), C010(H010), C011(H011),
 C012(H012), C013(H013), C014(H014), C015(H015), C016(H016), C017(H017),
 C018(H018), C019(H019), C01A(H01A), C01B(H01B), C01C(H01C), C01D(H01D)
4.d Idealised Me refined as rotating group:
 C009(H00a,H00b,H00c), C00E(H00j,H00n,H00p), C00G(H00e,H00f,H00g), C00T(H00,H,
 Ha)
;
_olex2_submission_special_instructions 'No special instructions were received'

loop_
_space_group_symop_operation_xyz
'x, y, z'
'x, -y, z+1/2'
'x+1/2, y+1/2, z'
'x+1/2, -y+1/2, z+1/2'

loop_
_atom_site_label
_atom_site_type_symbol
_atom_site_fract_x
_atom_site_fract_y
_atom_site_fract_z
_atom_site_U_iso_or_equiv
_atom_site_adp_type
_atom_site_occupancy
_atom_site_site_symmetry_order
_atom_site_calc_flag
_atom_site_refinement_flags_posn
_atom_site_refinement_flags_adp
_atom_site_refinement_flags_occupancy
_atom_site_disorder_assembly
_atom_site_disorder_group
Br1 Br 1.16180(8) 0.65329(3) 0.49806(5) 0.0256(2) Uani 1 1 d . . . . .
Br3 Br 0.85378(9) 0.53774(4) 0.50245(5) 0.0317(2) Uani 1 1 d . . . . .
Br2 Br 0.81278(9) 0.71104(4) 0.55443(6) 0.0354(3) Uani 1 1 d . . . . .
Cu Cu 0.94306(12) 0.63533(5) 0.51786(7) 0.0310(3) Uani 1 1 d . . . . .
P2 P 0.57309(18) 0.42186(8) 0.72449(11) 0.0105(4) Uani 1 1 d . . . . .
P1 P 0.15609(18) 0.36690(8) 0.30181(11) 0.0110(4) Uani 1 1 d . . . . .
C007 C 0.2826(8) 0.3021(3) 0.2088(5) 0.0131(15) Uani 1 1 d . . . . .
H007 H 0.219646 0.318036 0.165624 0.016 Uiso 1 1 calc R U . . .
C008 C 0.6116(7) 0.3925(3) 0.6380(4) 0.0100(14) Uani 1 1 d . . . . .
C009 C 0.8325(8) 0.3978(4) 0.8096(5) 0.0202(17) Uani 1 1 d . . . . .
H00A H 0.891985 0.384370 0.858431 0.030 Uiso 1 1 calc R U . . .
H00B H 0.848446 0.438110 0.803253 0.030 Uiso 1 1 calc R U . . .
H00C H 0.850234 0.376703 0.766103 0.030 Uiso 1 1 calc R U . . .
C00A C 0.2851(7) 0.3189(3) 0.2852(5) 0.0136(15) Uani 1 1 d . . . . .
C00B C 0.3953(8) 0.4092(3) 0.7173(5) 0.0148(13) Uani 1 1 d . U . . .
C00C C 0.3643(8) 0.4351(4) 0.3890(5) 0.0188(17) Uani 1 1 d . . . . .
H00H H 0.422825 0.413574 0.367263 0.023 Uiso 1 1 calc R U . . .
C00D C 0.3493(8) 0.4037(3) 0.7860(5) 0.0162(12) Uani 1 1 d . U . . .
H00D H 0.411104 0.403366 0.835660 0.019 Uiso 1 1 calc R U . . .
C00E C -0.0394(9) 0.4435(4) 0.2226(5) 0.0218(18) Uani 1 1 d . . . . .
H00J H -0.002884 0.476673 0.253755 0.033 Uiso 1 1 calc R U . . .
H00N H -0.094268 0.421722 0.249359 0.033 Uiso 1 1 calc R U . . .
H00P H -0.094444 0.455743 0.171818 0.033 Uiso 1 1 calc R U . . .
C00F C 0.3779(8) 0.2955(3) 0.3504(5) 0.0180(17) Uani 1 1 d . . . . .
H00R H 0.378329 0.307100 0.401445 0.022 Uiso 1 1 calc R U . . .
C00G C 0.6526(9) 0.3243(4) 0.8168(5) 0.0216(18) Uani 1 1 d . . . . .
H00E H 0.557022 0.319459 0.811829 0.032 Uiso 1 1 calc R U . . .
H00F H 0.703650 0.309403 0.867004 0.032 Uiso 1 1 calc R U . . .
H00G H 0.677257 0.303730 0.774839 0.032 Uiso 1 1 calc R U . . .
C00H C 0.0761(8) 0.4063(3) 0.2112(4) 0.0149(16) Uani 1 1 d . . . . .
H00T H 0.038410 0.378113 0.169459 0.018 Uiso 1 1 calc R U . . .
C00I C 0.5592(8) 0.3379(3) 0.6113(5) 0.0164(16) Uani 1 1 d . . . . .
H00I H 0.496319 0.320063 0.633782 0.020 Uiso 1 1 calc R U . . .
C00J C 0.2289(8) 0.4189(3) 0.3764(4) 0.0139(16) Uani 1 1 d . . . . .
C00K C 0.7041(8) 0.4189(4) 0.6034(5) 0.0177(17) Uani 1 1 d . . . . .
H00K H 0.739896 0.454837 0.621290 0.021 Uiso 1 1 calc R U . . .
C00L C 0.2119(8) 0.3989(3) 0.7791(5) 0.0183(13) Uani 1 1 d . U . . .
H00L H 0.181135 0.394622 0.824406 0.022 Uiso 1 1 calc R U . . .
C00M C 0.1196(8) 0.4004(4) 0.7062(6) 0.0246(19) Uani 1 1 d . . . . .
H00M H 0.026962 0.397731 0.702586 0.029 Uiso 1 1 calc R U . . .
C00N C 0.1421(8) 0.4502(4) 0.4118(5) 0.0178(16) Uani 1 1 d . . . . .
H00V H 0.052256 0.438651 0.405209 0.021 Uiso 1 1 calc R U . . .
C00O C 0.6847(8) 0.3887(3) 0.8113(4) 0.0146(16) Uani 1 1 d . . . . .
H00O H 0.670662 0.408040 0.858394 0.017 Uiso 1 1 calc R U . . .
C00P C 0.0531(9) 0.3088(4) 0.4119(6) 0.0249(19) Uani 1 1 d . . . . .
H00Z H 0.124356 0.325167 0.450268 0.030 Uiso 1 1 calc R U . . .
C00Q C 0.5468(9) 0.5316(3) 0.6621(5) 0.0194(13) Uani 1 1 d . U . . .
H00Q H 0.507524 0.513881 0.613758 0.023 Uiso 1 1 calc R U . . .
O1W O 0.5635(8) 0.6131(4) 0.4772(4) 0.0434(19) Uani 1 1 d D . . . .
H1WA H 0.614678 0.646370 0.465182 0.11(6) Uiso 1 1 d DR . . . .
H1WB H 0.630238 0.592460 0.494833 0.09(6) Uiso 1 1 d DR . . . .
C00S C 0.3013(8) 0.4107(3) 0.6428(5) 0.0191(17) Uani 1 1 d . . . . .
H00S H 0.331317 0.414872 0.597196 0.023 Uiso 1 1 calc R U . . .
C00T C 0.1843(8) 0.4421(3) 0.1852(5) 0.0196(17) Uani 1 1 d . . . . .
H00 H 0.224864 0.469117 0.226170 0.029 Uiso 1 1 calc R U . . .
H H 0.142110 0.462624 0.137373 0.029 Uiso 1 1 calc R U . . .
HA H 0.253392 0.416953 0.175769 0.029 Uiso 1 1 calc R U . . .
C00U C 0.6620(8) 0.5855(3) 0.8054(5) 0.0198(17) Uani 1 1 d . . . . .
H00U H 0.701427 0.603602 0.853402 0.024 Uiso 1 1 calc R U . . .
C00V C 0.5981(8) 0.4978(3) 0.7291(5) 0.0161(12) Uani 1 1 d . U . . .
C00W C 0.5535(10) 0.5916(4) 0.6663(6) 0.0279(19) Uani 1 1 d . . . . .
H00W H 0.520158 0.613562 0.620912 0.033 Uiso 1 1 calc R U . . .
C00X C 0.1637(8) 0.4060(4) 0.6375(5) 0.0224(18) Uani 1 1 d . . . . .
H00X H 0.100785 0.406571 0.588204 0.027 Uiso 1 1 calc R U . . .
C00Y C 0.6558(8) 0.5256(4) 0.8018(5) 0.0171(13) Uani 1 1 d . U . . .
H00Y H 0.689826 0.503904 0.847424 0.021 Uiso 1 1 calc R U . . .
C00Z C 0.0335(7) 0.3235(3) 0.3331(5) 0.0167(16) Uani 1 1 d . . . . .
C010 C 0.4120(9) 0.4840(4) 0.4345(5) 0.0225(18) Uani 1 1 d . . . . .
H010 H 0.502676 0.494967 0.443500 0.027 Uiso 1 1 calc R U . . .
C011 C 0.6100(9) 0.6184(4) 0.7383(6) 0.0237(18) Uani 1 1 d . . . . .
H011 H 0.612925 0.658457 0.741461 0.028 Uiso 1 1 calc R U . . .
C012 C 0.6019(9) 0.3108(4) 0.5511(5) 0.0213(18) Uani 1 1 d . . . . .
H012 H 0.568805 0.274414 0.533900 0.026 Uiso 1 1 calc R U . . .
C013 C 0.4710(8) 0.2542(3) 0.3385(6) 0.0227(18) Uani 1 1 d . . . . .
H013 H 0.533096 0.237673 0.381597 0.027 Uiso 1 1 calc R U . . .
C014 C -0.0743(8) 0.2991(4) 0.2752(6) 0.0235(19) Uani 1 1 d . . . . .
H014 H -0.087771 0.308578 0.222021 0.028 Uiso 1 1 calc R U . . .
C015 C 0.3759(9) 0.2611(4) 0.1975(5) 0.0230(19) Uani 1 1 d . . . . .
H015 H 0.374875 0.248966 0.146643 0.028 Uiso 1 1 calc R U . . .
C016 C 0.4699(8) 0.2384(3) 0.2625(6) 0.024(2) Uani 1 1 d . . . . .
H016 H 0.533771 0.211937 0.254664 0.029 Uiso 1 1 calc R U . . .
C017 C 0.6927(9) 0.3376(4) 0.5168(5) 0.0234(19) Uani 1 1 d . . . . .
H017 H 0.720473 0.319229 0.476321 0.028 Uiso 1 1 calc R U . . .
C018 C -0.1413(10) 0.2465(4) 0.3782(7) 0.036(2) Uani 1 1 d . . . . .
H018 H -0.200973 0.221501 0.393710 0.044 Uiso 1 1 calc R U . . .
C019 C 0.1919(10) 0.4986(4) 0.4568(5) 0.0241(19) Uani 1 1 d . . . . .
H019 H 0.135283 0.519496 0.480681 0.029 Uiso 1 1 calc R U . . .
C01A C -0.1611(9) 0.2604(4) 0.2989(7) 0.033(2) Uani 1 1 d . . . . .
H01A H -0.232787 0.243853 0.261117 0.039 Uiso 1 1 calc R U . . .
C01B C 0.7432(9) 0.3918(4) 0.5420(5) 0.0222(18) Uani 1 1 d . . . . .
H01B H 0.803286 0.409978 0.517835 0.027 Uiso 1 1 calc R U . . .
C01C C 0.3247(9) 0.5159(4) 0.4661(5) 0.0237(19) Uani 1 1 d . . . . .
H01C H 0.355719 0.549522 0.494025 0.028 Uiso 1 1 calc R U . . .
C01D C -0.0335(10) 0.2697(4) 0.4337(6) 0.033(2) Uani 1 1 d . . . . .
H01D H -0.018365 0.259140 0.486604 0.039 Uiso 1 1 calc R U . . .

loop_
_atom_site_aniso_label
_atom_site_aniso_U_11
_atom_site_aniso_U_22
_atom_site_aniso_U_33
_atom_site_aniso_U_23
_atom_site_aniso_U_13
_atom_site_aniso_U_12
Br1 0.0392(5) 0.0152(4) 0.0217(4) 0.0003(3) 0.0065(3) 0.0010(4)
Br3 0.0425(5) 0.0264(5) 0.0212(4) 0.0033(3) -0.0006(4) -0.0120(4)
Br2 0.0335(5) 0.0326(6) 0.0362(5) -0.0028(4) 0.0019(4) -0.0051(4)
Cu 0.0394(7) 0.0274(6) 0.0216(6) 0.0032(5) -0.0003(5) -0.0074(5)
P2 0.0118(9) 0.0078(9) 0.0116(9) -0.0011(7) 0.0026(7) -0.0008(7)
P1 0.0090(9) 0.0101(10) 0.0133(10) -0.0001(7) 0.0019(7) 0.0007(7)
C007 0.015(4) 0.003(4) 0.020(4) 0.002(3) 0.004(3) -0.002(3)
C008 0.012(3) 0.008(4) 0.011(3) -0.003(3) 0.003(3) -0.001(3)
C009 0.022(4) 0.022(4) 0.016(4) 0.004(3) 0.004(3) 0.004(3)
C00A 0.011(4) 0.007(4) 0.023(4) 0.002(3) 0.004(3) 0.000(3)
C00B 0.017(3) 0.005(3) 0.023(3) -0.003(2) 0.008(2) 0.000(2)
C00C 0.020(4) 0.018(4) 0.017(4) -0.004(3) 0.002(3) 0.003(3)
C00D 0.021(3) 0.005(3) 0.025(3) -0.003(2) 0.009(2) 0.000(2)
C00E 0.028(4) 0.019(5) 0.018(4) 0.004(3) 0.004(3) 0.008(3)
C00F 0.017(4) 0.014(4) 0.023(4) -0.003(3) 0.003(3) -0.002(3)
C00G 0.026(4) 0.017(4) 0.023(4) 0.008(3) 0.007(3) 0.003(3)
C00H 0.018(4) 0.013(4) 0.011(4) 0.002(3) -0.003(3) 0.002(3)
C00I 0.022(4) 0.012(4) 0.013(4) -0.001(3) 0.000(3) 0.003(3)
C00J 0.015(4) 0.012(4) 0.014(4) 0.003(3) 0.001(3) -0.001(3)
C00K 0.015(4) 0.019(4) 0.018(4) -0.004(3) 0.004(3) -0.002(3)
C00L 0.023(3) 0.007(3) 0.028(3) -0.001(2) 0.012(2) 0.000(2)
C00M 0.012(4) 0.021(5) 0.045(6) 0.005(4) 0.014(4) -0.001(3)
C00N 0.018(4) 0.019(4) 0.016(4) -0.003(3) 0.003(3) 0.005(3)
C00O 0.019(4) 0.009(4) 0.014(4) -0.001(3) 0.000(3) 0.001(3)
C00P 0.026(4) 0.020(5) 0.034(5) 0.002(4) 0.017(4) 0.000(3)
C00Q 0.023(3) 0.016(3) 0.017(3) 0.000(2) 0.001(2) 0.001(2)
O1W 0.039(4) 0.055(5) 0.037(4) -0.007(4) 0.013(3) -0.018(4)
C00S 0.018(4) 0.017(4) 0.021(4) 0.001(3) 0.003(3) -0.003(3)
C00T 0.025(4) 0.014(4) 0.017(4) 0.001(3) 0.000(3) 0.000(3)
C00U 0.022(4) 0.009(4) 0.029(5) -0.011(3) 0.008(3) -0.003(3)
C00V 0.019(3) 0.012(3) 0.016(3) 0.000(2) 0.002(2) 0.000(2)
C00W 0.033(5) 0.011(4) 0.036(5) 0.009(4) 0.004(4) 0.002(4)
C00X 0.019(4) 0.019(5) 0.025(5) -0.004(3) 0.000(3) -0.003(3)
C00Y 0.020(3) 0.016(3) 0.015(3) -0.001(2) 0.003(2) -0.001(2)
C00Z 0.008(3) 0.015(4) 0.027(4) 0.003(3) 0.006(3) 0.003(3)
C010 0.022(4) 0.013(4) 0.027(5) -0.002(3) -0.004(3) -0.005(3)
C011 0.027(4) 0.009(4) 0.037(5) -0.004(3) 0.012(4) -0.003(3)
C012 0.032(5) 0.011(4) 0.018(4) -0.003(3) 0.000(3) 0.000(3)
C013 0.017(4) 0.010(4) 0.038(5) -0.003(3) 0.003(4) -0.003(3)
C014 0.018(4) 0.017(4) 0.031(5) 0.002(3) -0.001(4) 0.003(3)
C015 0.026(4) 0.015(4) 0.032(5) -0.012(4) 0.016(4) -0.005(3)
C016 0.013(4) 0.007(4) 0.053(6) -0.002(4) 0.010(4) 0.000(3)
C017 0.030(5) 0.026(5) 0.015(4) -0.007(3) 0.007(4) 0.006(4)
C018 0.024(5) 0.022(5) 0.075(8) 0.009(5) 0.035(5) 0.003(4)
C019 0.036(5) 0.017(4) 0.018(4) -0.003(3) 0.006(4) 0.009(3)
C01A 0.017(4) 0.018(5) 0.063(7) 0.003(4) 0.011(4) 0.001(3)
C01B 0.025(4) 0.026(5) 0.018(4) -0.005(3) 0.010(3) -0.007(3)
C01C 0.036(5) 0.015(4) 0.014(4) -0.003(3) -0.004(3) 0.008(4)
C01D 0.041(6) 0.029(5) 0.038(6) 0.006(4) 0.027(5) 0.003(4)

loop_
_atom_type_symbol
_atom_type_description
_atom_type_scat_dispersion_real
_atom_type_scat_dispersion_imag
_atom_type_scat_source
C C 0.0033 0.0016 'International Tables Vol C Tables 4.2.6.8 and 6.1.1.4'
H H 0.0000 0.0000 'International Tables Vol C Tables 4.2.6.8 and 6.1.1.4'
Br Br -0.2901 2.4595 'International Tables Vol C Tables 4.2.6.8 and 6.1.1.4'
Cu Cu 0.3201 1.2651 'International Tables Vol C Tables 4.2.6.8 and 6.1.1.4'
O O 0.0106 0.0060 'International Tables Vol C Tables 4.2.6.8 and 6.1.1.4'
P P 0.1023 0.0942 'International Tables Vol C Tables 4.2.6.8 and 6.1.1.4'

loop_
_geom_angle_atom_site_label_1
_geom_angle_atom_site_label_2
_geom_angle_atom_site_label_3
_geom_angle
_geom_angle_site_symmetry_1
_geom_angle_site_symmetry_3
_geom_angle_publ_flag
Br1 Cu Br3 119.00(6) . . ?
Br1 Cu Br2 121.09(5) . . ?
Br2 Cu Br3 119.91(6) . . ?
C008 P2 C00B 108.3(4) . . ?
C008 P2 C00O 108.5(4) . . ?
C00B P2 C00O 112.8(4) . . ?
C00V P2 C008 110.8(4) . . ?
C00V P2 C00B 107.1(4) . . ?
C00V P2 C00O 109.3(4) . . ?
C00A P1 C00H 110.4(4) . . ?
C00J P1 C00A 110.8(4) . . ?
C00J P1 C00H 107.5(4) . . ?
C00J P1 C00Z 110.2(4) . . ?
C00Z P1 C00A 107.1(4) . . ?
C00Z P1 C00H 110.9(4) . . ?
C00A C007 H007 120.4 . . ?
C00A C007 C015 119.1(7) . . ?
C015 C007 H007 120.4 . . ?
C00I C008 P2 118.4(6) . . ?
C00K C008 P2 121.4(6) . . ?
C00K C008 C00I 119.7(7) . . ?
H00A C009 H00B 109.5 . . ?
H00A C009 H00C 109.5 . . ?
H00B C009 H00C 109.5 . . ?
C00O C009 H00A 109.5 . . ?
C00O C009 H00B 109.5 . . ?
C00O C009 H00C 109.5 . . ?
C007 C00A P1 119.9(6) . . ?
C007 C00A C00F 121.3(7) . . ?
C00F C00A P1 118.6(6) . . ?
C00D C00B P2 120.4(6) . . ?
C00S C00B P2 119.3(6) . . ?
C00S C00B C00D 119.9(7) . . ?
C00J C00C H00H 120.3 . . ?
C00J C00C C010 119.5(8) . . ?
C010 C00C H00H 120.3 . . ?
C00B C00D H00D 120.3 . . ?
C00L C00D C00B 119.3(7) . . ?
C00L C00D H00D 120.3 . . ?
H00J C00E H00N 109.5 . . ?
H00J C00E H00P 109.5 . . ?
H00N C00E H00P 109.5 . . ?
C00H C00E H00J 109.5 . . ?
C00H C00E H00N 109.5 . . ?
C00H C00E H00P 109.5 . . ?
C00A C00F H00R 120.4 . . ?
C00A C00F C013 119.2(8) . . ?
C013 C00F H00R 120.4 . . ?
H00E C00G H00F 109.5 . . ?
H00E C00G H00G 109.5 . . ?
H00F C00G H00G 109.5 . . ?
C00O C00G H00E 109.5 . . ?
C00O C00G H00F 109.5 . . ?
C00O C00G H00G 109.5 . . ?
P1 C00H H00T 108.2 . . ?
C00E C00H P1 111.0(6) . . ?
C00E C00H H00T 108.2 . . ?
C00E C00H C00T 111.7(7) . . ?
C00T C00H P1 109.6(5) . . ?
C00T C00H H00T 108.2 . . ?
C008 C00I H00I 120.2 . . ?
C012 C00I C008 119.5(8) . . ?
C012 C00I H00I 120.2 . . ?
C00C C00J P1 120.2(6) . . ?
C00C C00J C00N 120.1(7) . . ?
C00N C00J P1 118.8(6) . . ?
C008 C00K H00K 120.0 . . ?
C008 C00K C01B 120.0(8) . . ?
C01B C00K H00K 120.0 . . ?
C00D C00L H00L 119.6 . . ?
C00M C00L C00D 120.9(8) . . ?
C00M C00L H00L 119.6 . . ?
C00L C00M H00M 119.8 . . ?
C00L C00M C00X 120.4(7) . . ?
C00X C00M H00M 119.8 . . ?
C00J C00N H00V 120.3 . . ?
C019 C00N C00J 119.3(8) . . ?
C019 C00N H00V 120.3 . . ?
P2 C00O H00O 108.2 . . ?
C009 C00O P2 109.3(5) . . ?
C009 C00O C00G 111.2(6) . . ?
C009 C00O H00O 108.2 . . ?
C00G C00O P2 111.6(5) . . ?
C00G C00O H00O 108.2 . . ?
C00Z C00P H00Z 120.0 . . ?
C00Z C00P C01D 119.9(9) . . ?
C01D C00P H00Z 120.0 . . ?
C00V C00Q H00Q 119.5 . . ?
C00V C00Q C00W 120.9(8) . . ?
C00W C00Q H00Q 119.5 . . ?
H1WA O1W H1WB 96.1 . . ?
C00B C00S H00S 120.2 . . ?
C00X C00S C00B 119.6(8) . . ?
C00X C00S H00S 120.2 . . ?
C00H C00T H00 109.5 . . ?
C00H C00T H 109.5 . . ?
C00H C00T HA 109.5 . . ?
H00 C00T H 109.5 . . ?
H00 C00T HA 109.5 . . ?
H C00T HA 109.5 . . ?
C00Y C00U H00U 119.7 . . ?
C011 C00U H00U 119.7 . . ?
C011 C00U C00Y 120.7(8) . . ?
C00Q C00V P2 120.1(6) . . ?
C00Q C00V C00Y 118.5(7) . . ?
C00Y C00V P2 121.0(6) . . ?
C00Q C00W H00W 120.0 . . ?
C011 C00W C00Q 120.0(8) . . ?
C011 C00W H00W 120.0 . . ?
C00M C00X H00X 120.1 . . ?
C00S C00X C00M 119.8(8) . . ?
C00S C00X H00X 120.1 . . ?
C00U C00Y C00V 120.1(8) . . ?
C00U C00Y H00Y 120.0 . . ?
C00V C00Y H00Y 120.0 . . ?
C00P C00Z P1 120.7(6) . . ?
C00P C00Z C014 120.1(8) . . ?
C014 C00Z P1 118.8(7) . . ?
C00C C010 H010 120.0 . . ?
C01C C010 C00C 120.0(8) . . ?
C01C C010 H010 120.0 . . ?
C00U C011 C00W 119.8(8) . . ?
C00U C011 H011 120.1 . . ?
C00W C011 H011 120.1 . . ?
C00I C012 H012 119.8 . . ?
C017 C012 C00I 120.3(8) . . ?
C017 C012 H012 119.8 . . ?
C00F C013 H013 120.3 . . ?
C016 C013 C00F 119.4(8) . . ?
C016 C013 H013 120.3 . . ?
C00Z C014 H014 120.6 . . ?
C01A C014 C00Z 118.8(9) . . ?
C01A C014 H014 120.6 . . ?
C007 C015 H015 120.2 . . ?
C016 C015 C007 119.5(8) . . ?
C016 C015 H015 120.2 . . ?
C013 C016 C015 121.4(8) . . ?
C013 C016 H016 119.3 . . ?
C015 C016 H016 119.3 . . ?
C012 C017 H017 119.8 . . ?
C012 C017 C01B 120.4(8) . . ?
C01B C017 H017 119.8 . . ?
C01A C018 H018 120.1 . . ?
C01D C018 H018 120.1 . . ?
C01D C018 C01A 119.8(9) . . ?
C00N C019 H019 119.9 . . ?
C01C C019 C00N 120.3(8) . . ?
C01C C019 H019 119.9 . . ?
C014 C01A H01A 119.7 . . ?
C018 C01A C014 120.6(9) . . ?
C018 C01A H01A 119.7 . . ?
C00K C01B H01B 120.0 . . ?
C017 C01B C00K 120.0(8) . . ?
C017 C01B H01B 120.0 . . ?
C010 C01C H01C 119.7 . . ?
C019 C01C C010 120.7(8) . . ?
C019 C01C H01C 119.7 . . ?
C00P C01D H01D 119.6 . . ?
C018 C01D C00P 120.8(9) . . ?
C018 C01D H01D 119.6 . . ?

loop_
_geom_bond_atom_site_label_1
_geom_bond_atom_site_label_2
_geom_bond_distance
_geom_bond_site_symmetry_2
_geom_bond_publ_flag
Br1 Cu 2.3752(15) . ?
Br3 Cu 2.4281(14) . ?
Br2 Cu 2.3854(16) . ?
P2 C008 1.792(7) . ?
P2 C00B 1.804(8) . ?
P2 C00O 1.811(8) . ?
P2 C00V 1.780(8) . ?
P1 C00A 1.801(8) . ?
P1 C00H 1.825(7) . ?
P1 C00J 1.789(8) . ?
P1 C00Z 1.795(8) . ?
C007 H007 0.9300 . ?
C007 C00A 1.384(12) . ?
C007 C015 1.394(12) . ?
C008 C00I 1.405(11) . ?
C008 C00K 1.388(11) . ?
C009 H00A 0.9600 . ?
C009 H00B 0.9600 . ?
C009 H00C 0.9600 . ?
C009 C00O 1.526(11) . ?
C00A C00F 1.387(11) . ?
C00B C00D 1.403(12) . ?
C00B C00S 1.399(12) . ?
C00C H00H 0.9300 . ?
C00C C00J 1.389(11) . ?
C00C C010 1.398(11) . ?
C00D H00D 0.9300 . ?
C00D C00L 1.375(12) . ?
C00E H00J 0.9600 . ?
C00E H00N 0.9600 . ?
C00E H00P 0.9600 . ?
C00E C00H 1.513(11) . ?
C00F H00R 0.9300 . ?
C00F C013 1.400(12) . ?
C00G H00E 0.9600 . ?
C00G H00F 0.9600 . ?
C00G H00G 0.9600 . ?
C00G C00O 1.539(11) . ?
C00H H00T 0.9800 . ?
C00H C00T 1.539(12) . ?
C00I H00I 0.9300 . ?
C00I C012 1.389(12) . ?
C00J C00N 1.405(11) . ?
C00K H00K 0.9300 . ?
C00K C01B 1.388(12) . ?
C00L H00L 0.9300 . ?
C00L C00M 1.371(13) . ?
C00M H00M 0.9300 . ?
C00M C00X 1.392(13) . ?
C00N H00V 0.9300 . ?
C00N C019 1.389(12) . ?
C00O H00O 0.9800 . ?
C00P H00Z 0.9300 . ?
C00P C00Z 1.382(12) . ?
C00P C01D 1.385(13) . ?
C00Q H00Q 0.9300 . ?
C00Q C00V 1.393(12) . ?
C00Q C00W 1.394(12) . ?
O1W H1WA 0.9831 . ?
O1W H1WB 0.8221 . ?
C00S H00S 0.9300 . ?
C00S C00X 1.382(12) . ?
C00T H00 0.9600 . ?
C00T H 0.9600 . ?
C00T HA 0.9600 . ?
C00U H00U 0.9300 . ?
C00U C00Y 1.392(12) . ?
C00U C011 1.384(13) . ?
C00V C00Y 1.409(11) . ?
C00W H00W 0.9300 . ?
C00W C011 1.387(14) . ?
C00X H00X 0.9300 . ?
C00Y H00Y 0.9300 . ?
C00Z C014 1.402(12) . ?
C010 H010 0.9300 . ?
C010 C01C 1.377(13) . ?
C011 H011 0.9300 . ?
C012 H012 0.9300 . ?
C012 C017 1.373(13) . ?
C013 H013 0.9300 . ?
C013 C016 1.374(14) . ?
C014 H014 0.9300 . ?
C014 C01A 1.394(13) . ?
C015 H015 0.9300 . ?
C015 C016 1.384(13) . ?
C016 H016 0.9300 . ?
C017 H017 0.9300 . ?
C017 C01B 1.386(12) . ?
C018 H018 0.9300 . ?
C018 C01A 1.386(16) . ?
C018 C01D 1.370(15) . ?
C019 H019 0.9300 . ?
C019 C01C 1.377(13) . ?
C01A H01A 0.9300 . ?
C01B H01B 0.9300 . ?
C01C H01C 0.9300 . ?
C01D H01D 0.9300 . ?

loop_
_geom_torsion_atom_site_label_1
_geom_torsion_atom_site_label_2
_geom_torsion_atom_site_label_3
_geom_torsion_atom_site_label_4
_geom_torsion
_geom_torsion_site_symmetry_1
_geom_torsion_site_symmetry_2
_geom_torsion_site_symmetry_3
_geom_torsion_site_symmetry_4
_geom_torsion_publ_flag
P2 C008 C00I C012 -171.5(6) . . . . ?
P2 C008 C00K C01B 172.8(6) . . . . ?
P2 C00B C00D C00L 174.5(6) . . . . ?
P2 C00B C00S C00X -174.4(6) . . . . ?
P2 C00V C00Y C00U -173.5(6) . . . . ?
P1 C00A C00F C013 174.4(6) . . . . ?
P1 C00J C00N C019 -166.4(6) . . . . ?
P1 C00Z C014 C01A 173.2(7) . . . . ?
C007 C00A C00F C013 0.1(12) . . . . ?
C007 C015 C016 C013 2.0(12) . . . . ?
C008 P2 C00B C00D 152.0(6) . . . . ?
C008 P2 C00B C00S -34.5(7) . . . . ?
C008 P2 C00O C009 55.9(6) . . . . ?
C008 P2 C00O C00G -67.5(6) . . . . ?
C008 P2 C00V C00Q 46.5(8) . . . . ?
C008 P2 C00V C00Y -140.7(7) . . . . ?
C008 C00I C012 C017 -1.2(12) . . . . ?
C008 C00K C01B C017 -1.7(12) . . . . ?
C00A P1 C00H C00E 175.8(6) . . . . ?
C00A P1 C00H C00T -60.4(6) . . . . ?
C00A P1 C00J C00C 27.2(7) . . . . ?
C00A P1 C00J C00N -163.9(6) . . . . ?
C00A P1 C00Z C00P 85.5(7) . . . . ?
C00A P1 C00Z C014 -87.2(7) . . . . ?
C00A C007 C015 C016 -0.8(12) . . . . ?
C00A C00F C013 C016 1.0(12) . . . . ?
C00B P2 C008 C00I -43.4(7) . . . . ?
C00B P2 C008 C00K 144.5(6) . . . . ?
C00B P2 C00O C009 175.9(5) . . . . ?
C00B P2 C00O C00G 52.5(7) . . . . ?
C00B P2 C00V C00Q -71.4(8) . . . . ?
C00B P2 C00V C00Y 101.3(7) . . . . ?
C00B C00D C00L C00M -1.2(11) . . . . ?
C00B C00S C00X C00M 0.7(12) . . . . ?
C00C C00J C00N C019 2.5(12) . . . . ?
C00C C010 C01C C019 3.3(13) . . . . ?
C00D C00B C00S C00X -0.9(11) . . . . ?
C00D C00L C00M C00X 1.0(13) . . . . ?
C00F C013 C016 C015 -2.1(12) . . . . ?
C00H P1 C00A C007 -20.4(7) . . . . ?
C00H P1 C00A C00F 165.2(6) . . . . ?
C00H P1 C00J C00C -93.5(7) . . . . ?
C00H P1 C00J C00N 75.4(7) . . . . ?
C00H P1 C00Z C00P -153.9(7) . . . . ?
C00H P1 C00Z C014 33.4(8) . . . . ?
C00I C008 C00K C01B 0.7(12) . . . . ?
C00I C012 C017 C01B 0.3(13) . . . . ?
C00J P1 C00A C007 -139.4(6) . . . . ?
C00J P1 C00A C00F 46.2(7) . . . . ?
C00J P1 C00H C00E -63.3(7) . . . . ?
C00J P1 C00H C00T 60.5(6) . . . . ?
C00J P1 C00Z C00P -35.0(8) . . . . ?
C00J P1 C00Z C014 152.3(6) . . . . ?
C00J C00C C010 C01C -0.4(13) . . . . ?
C00J C00N C019 C01C 0.4(12) . . . . ?
C00K C008 C00I C012 0.7(11) . . . . ?
C00L C00M C00X C00S -0.7(13) . . . . ?
C00N C019 C01C C010 -3.3(13) . . . . ?
C00O P2 C008 C00I 79.3(7) . . . . ?
C00O P2 C008 C00K -92.8(7) . . . . ?
C00O P2 C00B C00D 31.9(7) . . . . ?
C00O P2 C00B C00S -154.6(6) . . . . ?
C00O P2 C00V C00Q 166.1(7) . . . . ?
C00O P2 C00V C00Y -21.2(8) . . . . ?
C00P C00Z C014 C01A 0.4(12) . . . . ?
C00Q C00V C00Y C00U -0.7(12) . . . . ?
C00Q C00W C011 C00U 1.3(14) . . . . ?
C00S C00B C00D C00L 1.2(11) . . . . ?
C00V P2 C008 C00I -160.6(6) . . . . ?
C00V P2 C008 C00K 27.3(8) . . . . ?
C00V P2 C00B C00D -88.4(7) . . . . ?
C00V P2 C00B C00S 85.0(7) . . . . ?
C00V P2 C00O C009 -65.0(6) . . . . ?
C00V P2 C00O C00G 171.6(6) . . . . ?
C00V C00Q C00W C011 -1.0(14) . . . . ?
C00W C00Q C00V P2 173.6(7) . . . . ?
C00W C00Q C00V C00Y 0.7(13) . . . . ?
C00Y C00U C011 C00W -1.3(13) . . . . ?
C00Z P1 C00A C007 100.4(7) . . . . ?
C00Z P1 C00A C00F -74.0(7) . . . . ?
C00Z P1 C00H C00E 57.2(7) . . . . ?
C00Z P1 C00H C00T -178.9(5) . . . . ?
C00Z P1 C00J C00C 145.6(6) . . . . ?
C00Z P1 C00J C00N -45.6(7) . . . . ?
C00Z C00P C01D C018 -1.9(14) . . . . ?
C00Z C014 C01A C018 0.2(13) . . . . ?
C010 C00C C00J P1 166.3(6) . . . . ?
C010 C00C C00J C00N -2.4(12) . . . . ?
C011 C00U C00Y C00V 1.0(13) . . . . ?
C012 C017 C01B C00K 1.2(13) . . . . ?
C015 C007 C00A P1 -174.4(6) . . . . ?
C015 C007 C00A C00F -0.2(12) . . . . ?
C01A C018 C01D C00P 2.6(14) . . . . ?
C01D C00P C00Z P1 -172.2(7) . . . . ?
C01D C00P C00Z C014 0.4(13) . . . . ?
C01D C018 C01A C014 -1.7(14) . . . . ?
